data_7000436
loop_
_publ_author_name
'Wang, Mei'
'Ma, Chengbing'
'Wen, Huimin'
'Chen, Changneng'

_publ_section_title
;
 Synthesis and characterization of a series of manganese phosphonate
 complexes with various valences and nuclearity
;
_journal_issue 6
_journal_name_full 'Dalton Transactions'
_journal_page_first 994
_journal_page_last 1003
_journal_paper_doi 10.1039/b814794a
_journal_year 2009
_chemical_formula_sum 'C40 H116 Mn15 N0 O78 P4'
_chemical_formula_weight 2793.31
_chemical_name_systematic
;
?
;
_space_group_IT_number 163
_symmetry_cell_setting trigonal
_symmetry_space_group_name_Hall '-P 3 2c'
_symmetry_space_group_name_H-M 'P -3 1 c'
_atom_sites_solution_hydrogens geom
_atom_sites_solution_primary direct
_atom_sites_solution_secondary difmap
_audit_creation_method SHELXL-97
_cell_angle_alpha 90.00
_cell_angle_beta 90.00
_cell_angle_gamma 120.00
_cell_formula_units_Z 2
_cell_length_a 16.702(6)
_cell_length_b 16.702(6)
_cell_length_c 21.008(11)
_cell_measurement_reflns_used 12324
_cell_measurement_temperature 293(2)
_cell_measurement_theta_max 27.34
_cell_measurement_theta_min 2.44
_cell_volume 5075(4)
_computing_cell_refinement 'Siemens SMART & SAINT'
_computing_data_collection 'Siemens SMART'
_computing_data_reduction 'Siemens XPREP'
_computing_molecular_graphics 'Bruker SHELXTL'
_computing_publication_material 'Bruker SHELXTL'
_computing_structure_refinement 'Siemens SHELXTL'
_computing_structure_solution 'Siemens SHELXTL'
_diffrn_ambient_temperature 293(2)
_diffrn_measured_fraction_theta_full 0.990
_diffrn_measured_fraction_theta_max 0.990
_diffrn_measurement_device_type 'Bruker P4'
_diffrn_measurement_method '\w scans'
_diffrn_radiation_monochromator graphite
_diffrn_radiation_source 'fine-focus sealed tube'
_diffrn_radiation_type MoK\a
_diffrn_radiation_wavelength 0.71073
_diffrn_reflns_av_R_equivalents 0.0449
_diffrn_reflns_av_sigmaI/netI 0.0233
_diffrn_reflns_limit_h_max 21
_diffrn_reflns_limit_h_min -21
_diffrn_reflns_limit_k_max 21
_diffrn_reflns_limit_k_min -21
_diffrn_reflns_limit_l_max 26
_diffrn_reflns_limit_l_min -26
_diffrn_reflns_number 35852
_diffrn_reflns_theta_full 27.34
_diffrn_reflns_theta_max 27.34
_diffrn_reflns_theta_min 2.44
_diffrn_standards_decay_% 0
_diffrn_standards_interval_count 0
_diffrn_standards_interval_time .
_diffrn_standards_number 0
_exptl_absorpt_coefficient_mu 1.971
_exptl_absorpt_correction_T_max .8362
_exptl_absorpt_correction_T_min .6771
_exptl_absorpt_correction_type empirical
_exptl_absorpt_process_details 'SADABS (Sheldrick, 1996)'
_exptl_crystal_colour brown
_exptl_crystal_density_diffrn 1.828
_exptl_crystal_density_method 'not measured'
_exptl_crystal_description prism
_exptl_crystal_F_000 2830
_exptl_crystal_size_max .26
_exptl_crystal_size_mid .17
_exptl_crystal_size_min .10
_refine_diff_density_max 1.393
_refine_diff_density_min -0.961
_refine_diff_density_rms 0.142
_refine_ls_extinction_coef 0.0010(7)
_refine_ls_extinction_expression Fc^*^=kFc[1+0.001xFc^2^\l^3^/sin(2\q)]^-1/4^
_refine_ls_extinction_method SHELXL
_refine_ls_goodness_of_fit_ref 1.159
_refine_ls_hydrogen_treatment constr
_refine_ls_matrix_type full
_refine_ls_number_parameters 210
_refine_ls_number_reflns 3813
_refine_ls_number_restraints 0
_refine_ls_restrained_S_all 1.159
_refine_ls_R_factor_gt 0.0725
_refine_ls_shift/su_max 0.001
_refine_ls_shift/su_mean 0.000
_refine_ls_structure_factor_coef Fsqd
_refine_ls_weighting_details 'calc w=1/[\s^2^(Fo^2^)+(0.1002P)^2^+19.3208P] where P=(Fo^2^+2Fc^2^)/3'
_refine_ls_weighting_scheme calc
_refine_ls_wR_factor_gt 0.1882
_refine_ls_wR_factor_ref 0.1915
_reflns_number_gt 3635
_reflns_number_total 3813
_reflns_threshold_expression >2sigma(I)
_cod_data_source_file b814794a.txt
_cod_data_source_block compound-2
_cod_depositor_comments
;
The following automatic conversions were performed:
'_symmetry_cell_setting' value 'Trigonal' changed to 'trigonal' according
to '/home/saulius/struct/CIF-dictionaries/cif_core.dic' dictionary named
'cif_core.dic' version 2.4.1 from 2010-06-29.

Automatic conversion script
Id: cif_fix_enum 1527 2010-12-29 10:47:43Z saulius 
;
_cod_original_sg_symbol_H-M P-31c
_cod_database_code 7000436
_refine_ls_r_factor_ref 0.0756

loop_
_symmetry_equiv_pos_as_xyz
'x, y, z'
'-y, x-y, z'
'-x+y, -x, z'
'-y, -x, -z+1/2'
'-x+y, y, -z+1/2'
'x, x-y, -z+1/2'
'-x, -y, -z'
'y, -x+y, -z'
'x-y, x, -z'
'y, x, z-1/2'
'x-y, -y, z-1/2'
'-x, -x+y, z-1/2'

loop_
_atom_site_label
_atom_site_type_symbol
_atom_site_fract_x
_atom_site_fract_y
_atom_site_fract_z
_atom_site_U_iso_or_equiv
_atom_site_adp_type
_atom_site_occupancy
_atom_site_symmetry_multiplicity
_atom_site_calc_flag
_atom_site_refinement_flags
_atom_site_disorder_assembly
_atom_site_disorder_group
Mn1 Mn 0.09573(3) 0.19145(6) 0.7500 0.0202(3) Uani 1 2 d S . .
Mn2 Mn -0.09467(4) 0.13558(4) 0.68470(3) 0.0201(2) Uani 1 1 d . . .
Mn3 Mn -0.31190(5) 0.05367(5) 0.70744(4) 0.0250(3) Uani 1 1 d . . .
P1 P 0.0000 0.0000 0.65811(9) 0.0195(4) Uani 1 3 d S . .
P2 P -0.6667 -0.3333 0.6109(9) 0.336(14) Uani 1 3 d S . .
C1 C 0.0000 0.0000 0.5731(4) 0.0248(15) Uani 1 3 d S . .
H1A H -0.0443 0.0038 0.5601 0.037 Uiso 0.33 1 calc PR . .
C2 C 0.1131(4) 0.3974(4) 0.6061(3) 0.0409(13) Uani 1 1 d . . .
H2A H 0.1772 0.4378 0.6159 0.061 Uiso 1 1 calc R . .
H2B H 0.0784 0.4270 0.6173 0.061 Uiso 1 1 calc R . .
H2C H 0.1064 0.3838 0.5614 0.061 Uiso 1 1 calc R . .
C3 C 0.0774(3) 0.3089(3) 0.6434(2) 0.0250(9) Uani 1 1 d . . .
C4 C -0.2416(4) -0.0363(4) 0.5244(3) 0.0369(12) Uani 1 1 d . . .
H4A H -0.3047 -0.0648 0.5104 0.055 Uiso 1 1 calc R . .
H4B H -0.2256 -0.0832 0.5325 0.055 Uiso 1 1 calc R . .
H4C H -0.2018 0.0049 0.4920 0.055 Uiso 1 1 calc R . .
C5 C -0.2302(3) 0.0174(3) 0.5848(2) 0.0254(9) Uani 1 1 d . . .
C6 C -0.2080(7) 0.2965(6) 0.6120(4) 0.073(3) Uani 1 1 d . . .
H6A H -0.2542 0.2401 0.5926 0.110 Uiso 1 1 calc R . .
H6B H -0.1580 0.3295 0.5827 0.110 Uiso 1 1 calc R . .
H6C H -0.2347 0.3339 0.6229 0.110 Uiso 1 1 calc R . .
C7 C -0.1718(4) 0.2740(3) 0.6720(3) 0.0355(12) Uani 1 1 d . . .
C8 C -0.6667 -0.3333 0.5395(9) 0.122(9) Uani 1 3 d S . .
H8A H -0.6742 -0.2913 0.5265 0.183 Uiso 0.33 1 calc PR . .
O1 O -0.0409(2) 0.1898(2) 0.76446(15) 0.0216(6) Uani 1 1 d . . .
O2 O 0.0073(2) 0.0908(2) 0.68119(15) 0.0212(6) Uani 1 1 d . . .
O3 O -0.0084(2) 0.2499(2) 0.63643(15) 0.0254(7) Uani 1 1 d . . .
O4 O 0.1321(2) 0.2983(2) 0.67927(17) 0.0267(7) Uani 1 1 d . . .
O5 O -0.3007(2) 0.0070(2) 0.61290(17) 0.0301(7) Uani 1 1 d . . .
O6 O -0.1467(2) 0.0705(2) 0.60345(16) 0.0255(7) Uani 1 1 d . . .
O7 O -0.1127(2) 0.3384(2) 0.70731(18) 0.0311(7) Uani 1 1 d . . .
O8 O -0.1946(2) 0.1904(2) 0.67883(16) 0.0259(7) Uani 1 1 d . . .
O9 O -0.4063(2) -0.0913(2) 0.72586(19) 0.0344(8) Uani 1 1 d . . .
H9A H -0.4586 -0.0997 0.7314 0.052 Uiso 1 1 calc R . .
H9B H -0.3867 -0.1260 0.7111 0.08(3) Uiso 1 1 d R . .
O10 O -0.4235(3) 0.0662(3) 0.6643(2) 0.0398(9) Uani 1 1 d . . .
H10A H -0.4483 0.0819 0.6914 0.060 Uiso 1 1 calc R . .
H10B H -0.4617 0.0303 0.6374 0.14(5) Uiso 1 1 d R . .
O11 O -0.6032(6) -0.2576(10) 0.6413(4) 0.142(4) Uani 1 1 d . . .
O12 O -0.5940(2) -0.1880(5) 0.7500 0.0522(15) Uiso 1 2 d S . .
O13 O -0.4660(12) 0.0295(12) 0.5345(8) 0.105(5) Uiso 0.50 1 d P . .
O14 O -0.4826(6) -0.1026(9) 0.5700(4) 0.188(7) Uani 1 1 d . . .

loop_
_atom_site_aniso_label
_atom_site_aniso_U_11
_atom_site_aniso_U_22
_atom_site_aniso_U_33
_atom_site_aniso_U_23
_atom_site_aniso_U_13
_atom_site_aniso_U_12
Mn1 0.0162(4) 0.0163(4) 0.0283(5) 0.000 -0.0007(3) 0.0081(2)
Mn2 0.0160(4) 0.0177(4) 0.0264(4) 0.0004(2) -0.0002(2) 0.0082(3)
Mn3 0.0185(4) 0.0229(4) 0.0357(4) 0.0019(3) 0.0007(3) 0.0119(3)
P1 0.0159(5) 0.0159(5) 0.0265(9) 0.000 0.000 0.0080(3)
P2 0.43(2) 0.43(2) 0.155(15) 0.000 0.000 0.213(12)
C1 0.020(2) 0.020(2) 0.034(4) 0.000 0.000 0.0101(11)
C2 0.037(3) 0.029(3) 0.053(3) 0.013(2) 0.000(2) 0.013(2)
C3 0.023(2) 0.019(2) 0.033(2) 0.0030(17) 0.0022(17) 0.0108(17)
C4 0.030(3) 0.040(3) 0.037(3) -0.012(2) -0.002(2) 0.014(2)
C5 0.025(2) 0.024(2) 0.027(2) 0.0006(17) -0.0032(17) 0.0126(18)
C6 0.085(6) 0.048(4) 0.081(6) -0.003(4) -0.042(5) 0.029(4)
C7 0.026(2) 0.022(2) 0.057(3) 0.005(2) -0.011(2) 0.0109(19)
C8 0.158(14) 0.158(14) 0.051(10) 0.000 0.000 0.079(7)
O1 0.0162(14) 0.0162(14) 0.0317(16) -0.0022(12) 0.0009(12) 0.0076(11)
O2 0.0174(14) 0.0174(14) 0.0280(15) -0.0005(11) -0.0015(12) 0.0081(12)
O3 0.0221(15) 0.0223(15) 0.0306(16) 0.0046(12) 0.0017(12) 0.0101(13)
O4 0.0194(15) 0.0216(15) 0.0380(18) 0.0016(13) -0.0002(13) 0.0093(13)
O5 0.0227(16) 0.0301(17) 0.0383(19) -0.0037(14) -0.0029(13) 0.0137(14)
O6 0.0222(15) 0.0248(16) 0.0291(17) -0.0030(13) -0.0009(12) 0.0113(13)
O7 0.0287(17) 0.0198(16) 0.044(2) -0.0018(14) -0.0052(14) 0.0115(14)
O8 0.0218(15) 0.0217(16) 0.0351(18) 0.0028(13) -0.0007(13) 0.0116(13)
O9 0.0244(17) 0.0291(18) 0.052(2) 0.0037(15) 0.0042(15) 0.0148(15)
O10 0.034(2) 0.053(2) 0.048(2) -0.0104(18) -0.0093(17) 0.0338(19)
O11 0.073(5) 0.232(13) 0.093(6) -0.053(7) -0.019(4) 0.054(7)
O14 0.060(5) 0.257(14) 0.111(6) 0.078(8) -0.025(4) -0.023(6)

loop_
_atom_type_symbol
_atom_type_description
_atom_type_scat_dispersion_real
_atom_type_scat_dispersion_imag
_atom_type_scat_source
C C 0.0033 0.0016 'International Tables Vol C Tables 4.2.6.8 and 6.1.1.4'
H H 0.0000 0.0000 'International Tables Vol C Tables 4.2.6.8 and 6.1.1.4'
N N 0.0061 0.0033 'International Tables Vol C Tables 4.2.6.8 and 6.1.1.4'
O O 0.0106 0.0060 'International Tables Vol C Tables 4.2.6.8 and 6.1.1.4'
P P 0.1023 0.0942 'International Tables Vol C Tables 4.2.6.8 and 6.1.1.4'
Mn Mn 0.3368 0.7283 'International Tables Vol C Tables 4.2.6.8 and 6.1.1.4'

loop_
_geom_angle_atom_site_label_1
_geom_angle_atom_site_label_2
_geom_angle_atom_site_label_3
_geom_angle
_geom_angle_site_symmetry_1
_geom_angle_site_symmetry_3
_geom_angle_publ_flag
O2 Mn1 O2 94.70(17) 5_556 . ?
O2 Mn1 O4 89.00(12) 5_556 5_556 ?
O2 Mn1 O4 170.26(11) . 5_556 ?
O2 Mn1 O4 170.26(12) 5_556 . ?
O2 Mn1 O4 89.00(12) . . ?
O4 Mn1 O4 88.80(19) 5_556 . ?
O2 Mn1 O1 77.78(11) 5_556 5_556 ?
O2 Mn1 O1 101.38(11) . 5_556 ?
O4 Mn1 O1 88.21(12) 5_556 5_556 ?
O4 Mn1 O1 92.66(12) . 5_556 ?
O2 Mn1 O1 101.38(11) 5_556 . ?
O2 Mn1 O1 77.78(11) . . ?
O4 Mn1 O1 92.66(12) 5_556 . ?
O4 Mn1 O1 88.21(12) . . ?
O1 Mn1 O1 178.79(16) 5_556 . ?
O2 Mn1 Mn2 43.68(8) 5_556 5_556 ?
O2 Mn1 Mn2 112.03(9) . 5_556 ?
O4 Mn1 Mn2 76.74(9) 5_556 5_556 ?
O4 Mn1 Mn2 126.61(9) . 5_556 ?
O1 Mn1 Mn2 36.90(8) 5_556 5_556 ?
O1 Mn1 Mn2 142.58(8) . 5_556 ?
O2 Mn1 Mn2 112.03(9) 5_556 . ?
O2 Mn1 Mn2 43.68(8) . . ?
O4 Mn1 Mn2 126.61(9) 5_556 . ?
O4 Mn1 Mn2 76.75(9) . . ?
O1 Mn1 Mn2 142.58(8) 5_556 . ?
O1 Mn1 Mn2 36.90(8) . . ?
Mn2 Mn1 Mn2 150.23(4) 5_556 . ?
O1 Mn2 O1 84.30(14) . 4_556 ?
O1 Mn2 O6 174.49(14) . . ?
O1 Mn2 O6 94.17(14) 4_556 . ?
O1 Mn2 O3 92.81(14) . . ?
O1 Mn2 O3 167.75(13) 4_556 . ?
O6 Mn2 O3 89.77(14) . . ?
O1 Mn2 O2 85.95(12) . . ?
O1 Mn2 O2 101.81(12) 4_556 . ?
O6 Mn2 O2 89.19(13) . . ?
O3 Mn2 O2 89.82(13) . . ?
O1 Mn2 O8 97.05(13) . . ?
O1 Mn2 O8 83.65(12) 4_556 . ?
O6 Mn2 O8 88.03(13) . . ?
O3 Mn2 O8 84.90(13) . . ?
O2 Mn2 O8 174.05(12) . . ?
O1 Mn2 Mn2 42.26(10) . 4_556 ?
O1 Mn2 Mn2 42.04(9) 4_556 4_556 ?
O6 Mn2 Mn2 135.93(11) . 4_556 ?
O3 Mn2 Mn2 133.98(10) . 4_556 ?
O2 Mn2 Mn2 94.93(8) . 4_556 ?
O8 Mn2 Mn2 90.72(9) . 4_556 ?
O1 Mn2 Mn1 46.25(9) . . ?
O1 Mn2 Mn1 107.49(10) 4_556 . ?
O6 Mn2 Mn1 129.85(10) . . ?
O3 Mn2 Mn1 78.42(10) . . ?
O2 Mn2 Mn1 42.96(8) . . ?
O8 Mn2 Mn1 137.81(9) . . ?
Mn2 Mn2 Mn1 74.62(3) 4_556 . ?
O1 Mn2 Mn3 103.62(9) . . ?
O1 Mn2 Mn3 43.04(9) 4_556 . ?
O6 Mn2 Mn3 78.57(10) . . ?
O3 Mn2 Mn3 127.12(10) . . ?
O2 Mn2 Mn3 140.41(8) . . ?
O8 Mn2 Mn3 43.83(8) . . ?
Mn2 Mn2 Mn3 70.58(2) 4_556 . ?
Mn1 Mn2 Mn3 145.20(3) . . ?
O9 Mn3 O5 84.70(15) . . ?
O9 Mn3 O10 90.12(15) . . ?
O5 Mn3 O10 83.39(14) . . ?
O9 Mn3 O7 99.16(14) . 4_556 ?
O5 Mn3 O7 168.29(13) . 4_556 ?
O10 Mn3 O7 85.54(14) . 4_556 ?
O9 Mn3 O8 166.66(13) . . ?
O5 Mn3 O8 86.09(13) . . ?
O10 Mn3 O8 98.39(15) . . ?
O7 Mn3 O8 91.78(13) 4_556 . ?
O9 Mn3 O1 92.03(13) . 4_556 ?
O5 Mn3 O1 87.79(12) . 4_556 ?
O10 Mn3 O1 170.69(14) . 4_556 ?
O7 Mn3 O1 103.05(13) 4_556 4_556 ?
O8 Mn3 O1 77.98(11) . 4_556 ?
O9 Mn3 Mn2 122.66(10) . . ?
O5 Mn3 Mn2 74.67(9) . . ?
O10 Mn3 Mn2 137.53(12) . . ?
O7 Mn3 Mn2 111.64(9) 4_556 . ?
O8 Mn3 Mn2 45.10(8) . . ?
O1 Mn3 Mn2 35.74(8) 4_556 . ?
O2 P1 O2 110.55(13) 3 . ?
O2 P1 O2 110.55(13) 3 2 ?
O2 P1 O2 110.55(13) . 2 ?
O2 P1 C1 108.37(14) 3 . ?
O2 P1 C1 108.37(14) . . ?
O2 P1 C1 108.37(14) 2 . ?
O11 P2 O11 99.1(12) 2_455 . ?
O11 P2 O11 99.1(12) 2_455 3_445 ?
O11 P2 O11 99.1(12) . 3_445 ?
O11 P2 C8 118.5(9) 2_455 . ?
O11 P2 C8 118.5(9) . . ?
O11 P2 C8 118.5(9) 3_445 . ?
P1 C1 H1A 109.5 . . ?
C3 C2 H2A 109.5 . . ?
C3 C2 H2B 109.5 . . ?
H2A C2 H2B 109.5 . . ?
C3 C2 H2C 109.5 . . ?
H2A C2 H2C 109.5 . . ?
H2B C2 H2C 109.5 . . ?
O4 C3 O3 124.8(4) . . ?
O4 C3 C2 119.2(4) . . ?
O3 C3 C2 116.0(4) . . ?
C5 C4 H4A 109.5 . . ?
C5 C4 H4B 109.5 . . ?
H4A C4 H4B 109.5 . . ?
C5 C4 H4C 109.5 . . ?
H4A C4 H4C 109.5 . . ?
H4B C4 H4C 109.5 . . ?
O5 C5 O6 125.1(4) . . ?
O5 C5 C4 118.9(4) . . ?
O6 C5 C4 115.9(4) . . ?
C7 C6 H6A 109.5 . . ?
C7 C6 H6B 109.5 . . ?
H6A C6 H6B 109.5 . . ?
C7 C6 H6C 109.5 . . ?
H6A C6 H6C 109.5 . . ?
H6B C6 H6C 109.5 . . ?
O8 C7 O7 123.2(5) . . ?
O8 C7 C6 115.5(5) . . ?
O7 C7 C6 120.7(5) . . ?
P2 C8 H8A 109.5 . . ?
Mn2 O1 Mn2 95.70(14) . 4_556 ?
Mn2 O1 Mn3 115.45(15) . 4_556 ?
Mn2 O1 Mn3 101.22(13) 4_556 4_556 ?
Mn2 O1 Mn1 96.84(13) . . ?
Mn2 O1 Mn1 119.31(15) 4_556 . ?
Mn3 O1 Mn1 125.00(14) 4_556 . ?
P1 O2 Mn1 131.92(18) . . ?
P1 O2 Mn2 131.25(18) . . ?
Mn1 O2 Mn2 93.36(12) . . ?
C3 O3 Mn2 132.3(3) . . ?
C3 O4 Mn1 126.9(3) . . ?
C5 O5 Mn3 128.7(3) . . ?
C5 O6 Mn2 132.1(3) . . ?
C7 O7 Mn3 122.9(3) . 4_556 ?
C7 O8 Mn3 142.5(3) . . ?
C7 O8 Mn2 125.2(3) . . ?
Mn3 O8 Mn2 91.07(12) . . ?
Mn3 O9 H9A 109.5 . . ?
Mn3 O9 H9B 112.4 . . ?
H9A O9 H9B 132.4 . . ?
Mn3 O10 H10A 109.5 . . ?
Mn3 O10 H10B 126.5 . . ?
H10A O10 H10B 111.9 . . ?

loop_
_geom_bond_atom_site_label_1
_geom_bond_atom_site_label_2
_geom_bond_distance
_geom_bond_site_symmetry_2
_geom_bond_publ_flag
Mn1 O2 2.148(3) 5_556 ?
Mn1 O2 2.148(3) . ?
Mn1 O4 2.162(3) 5_556 ?
Mn1 O4 2.162(3) . ?
Mn1 O1 2.289(3) 5_556 ?
Mn1 O1 2.289(3) . ?
Mn1 Mn2 3.1460(12) 5_556 ?
Mn1 Mn2 3.1460(12) . ?
Mn2 O1 1.903(3) . ?
Mn2 O1 1.911(3) 4_556 ?
Mn2 O6 1.977(3) . ?
Mn2 O3 2.000(3) . ?
Mn2 O2 2.176(3) . ?
Mn2 O8 2.274(3) . ?
Mn2 Mn2 2.8273(19) 4_556 ?
Mn2 Mn3 3.2092(14) . ?
Mn3 O9 2.164(4) . ?
Mn3 O5 2.175(4) . ?
Mn3 O10 2.176(4) . ?
Mn3 O7 2.193(4) 4_556 ?
Mn3 O8 2.223(3) . ?
Mn3 O1 2.233(3) 4_556 ?
P1 O2 1.539(3) 3 ?
P1 O2 1.539(3) . ?
P1 O2 1.539(3) 2 ?
P1 C1 1.786(9) . ?
P2 O11 1.339(11) 2_455 ?
P2 O11 1.339(11) . ?
P2 O11 1.339(11) 3_445 ?
P2 C8 1.50(3) . ?
C1 H1A 0.8200 . ?
C2 C3 1.508(7) . ?
C2 H2A 0.9600 . ?
C2 H2B 0.9600 . ?
C2 H2C 0.9600 . ?
C3 O4 1.264(6) . ?
C3 O3 1.278(6) . ?
C4 C5 1.510(7) . ?
C4 H4A 0.9600 . ?
C4 H4B 0.9600 . ?
C4 H4C 0.9600 . ?
C5 O5 1.250(6) . ?
C5 O6 1.284(6) . ?
C6 C7 1.524(9) . ?
C6 H6A 0.9600 . ?
C6 H6B 0.9600 . ?
C6 H6C 0.9600 . ?
C7 O8 1.258(6) . ?
C7 O7 1.272(6) . ?
C8 H8A 0.8200 . ?
O1 Mn2 1.911(3) 4_556 ?
O1 Mn3 2.233(3) 4_556 ?
O7 Mn3 2.193(4) 4_556 ?
O9 H9A 0.8200 . ?
O9 H9B 0.8532 . ?
O10 H10A 0.8200 . ?
O10 H10B 0.8379 . ?
O13 O13 1.80(3) 7_456 ?
